data_4514448
loop_
_publ_author_name
'Lee, Byeongchan'
'Chen, Ying-Pin'
'Park, Jinkyu'
'Park, Jinhee'

_publ_section_title
;
 Visualization of Iodine Chemisorption Facilitated by Aryl C-H Bond
 Activation.
;
_journal_issue 29
_journal_name_full 'ACS applied materials &amp; interfaces'
_journal_page_first 25817
_journal_page_last 25823
_journal_paper_doi 10.1021/acsami.9b04768
_journal_volume 11
_journal_year 2019
_chemical_formula_sum 'C24 H5.26 Co6 I2.66 O18'
_chemical_formula_weight 1272.67
_space_group_crystal_system trigonal
_space_group_IT_number 160
_space_group_name_Hall 'R 3 -2"'
_space_group_name_H-M_alt 'R 3 m :H'
_symmetry_space_group_name_Hall 'R 3 -2"'
_symmetry_space_group_name_H-M 'R 3 m :H'
_atom_sites_solution_hydrogens geom
_audit_creation_method SHELXL-2014/7
_cell_angle_alpha 90
_cell_angle_beta 90
_cell_angle_gamma 120
_cell_formula_units_Z 3
_cell_length_a 25.805(5)
_cell_length_b 25.805(5)
_cell_length_c 6.7837(11)
_cell_measurement_reflns_used 896
_cell_measurement_temperature 110(2)
_cell_measurement_theta_max 16.5355
_cell_measurement_theta_min 2.7344
_cell_volume 3912.1(12)
_computing_data_collection 'APEX2  (Bruker)'
_computing_data_reduction 'SAINT V8.37A'
_computing_structure_refinement 'SHELXL-2014/7 (Sheldrick, 2014)'
_computing_structure_solution 'SHELXS-2014/7 (Sheldrick, 2014)'
_diffrn_ambient_temperature 110(2)
_diffrn_measured_fraction_theta_full 0.996
_diffrn_measured_fraction_theta_max 0.997
_diffrn_measurement_device_type 'Bruker SMART APEX II CCD area detector'
_diffrn_measurement_method 'phi and omega scans'
_diffrn_radiation_type MoK\a
_diffrn_radiation_wavelength 0.71073
_diffrn_reflns_av_R_equivalents 0.8170
_diffrn_reflns_av_unetI/netI 0.2383
_diffrn_reflns_Laue_measured_fraction_full 0.996
_diffrn_reflns_Laue_measured_fraction_max 0.997
_diffrn_reflns_limit_h_max 31
_diffrn_reflns_limit_h_min -31
_diffrn_reflns_limit_k_max 31
_diffrn_reflns_limit_k_min -31
_diffrn_reflns_limit_l_max 7
_diffrn_reflns_limit_l_min -8
_diffrn_reflns_number 26344
_diffrn_reflns_point_group_measured_fraction_full 0.982
_diffrn_reflns_point_group_measured_fraction_max 0.978
_diffrn_reflns_theta_full 25.242
_diffrn_reflns_theta_max 25.974
_diffrn_reflns_theta_min 2.734
_exptl_absorpt_coefficient_mu 3.488
_exptl_absorpt_correction_T_max 0.945
_exptl_absorpt_correction_T_min 0.554
_exptl_absorpt_correction_type multi-scan
_exptl_crystal_colour 'dark red'
_exptl_crystal_density_diffrn 1.621
_exptl_crystal_density_meas ?
_exptl_crystal_density_method 'not measured'
_exptl_crystal_description Needle
_exptl_crystal_F_000 1789
_exptl_crystal_size_max 0.212
_exptl_crystal_size_mid 0.018
_exptl_crystal_size_min 0.018
_refine_diff_density_max 2.177
_refine_diff_density_min -0.975
_refine_diff_density_rms 0.241
_refine_ls_abs_structure_details
;
 Flack x determined using 286 quotients [(I+)-(I-)]/[(I+)+(I-)]
 (Parsons, Flack and Wagner, Acta Cryst. B69 (2013) 249-259).
;
_refine_ls_abs_structure_Flack 0.05(6)
_refine_ls_extinction_method none
_refine_ls_goodness_of_fit_ref 1.008
_refine_ls_hydrogen_treatment constr
_refine_ls_matrix_type full
_refine_ls_number_parameters 71
_refine_ls_number_reflns 1791
_refine_ls_number_restraints 12
_refine_ls_restrained_S_all 1.007
_refine_ls_R_factor_all 0.2383
_refine_ls_R_factor_gt 0.1265
_refine_ls_shift/su_max 0.000
_refine_ls_shift/su_mean 0.000
_refine_ls_structure_factor_coef Fsqd
_refine_ls_weighting_details 'w=1/[\s^2^(Fo^2^)+(0.0738P)^2^+550.3790P] where P=(Fo^2^+2Fc^2^)/3'
_refine_ls_weighting_scheme calc
_refine_ls_wR_factor_gt 0.2500
_refine_ls_wR_factor_ref 0.3096
_reflns_Friedel_coverage 0.947
_reflns_Friedel_fraction_full 0.968
_reflns_Friedel_fraction_max 0.959
_reflns_number_gt 970
_reflns_number_total 1791
_reflns_threshold_expression 'I > 2\s(I)'
_cod_data_source_file am9b04768_si_002.cif
_cod_data_source_block b4
_cod_depositor_comments
;
The following automatic conversions were performed:

'_exptl_crystal_density_meas' value 'not measured' was changed to '?'
- the value is perceived as not measured.

Automatic conversion script
Id: cif_fix_values 4973 2017-02-22 13:04:09Z antanas 
;
_cod_original_cell_volume 3912.1(18)
_cod_database_code 4514448
_shelx_shelxl_version_number 2014/7
_shelx_space_group_comment
;
The symmetry employed for this shelxl refinement is uniquely defined
by the following loop, which should always be used as a source of
symmetry information in preference to the above space-group names.
They are only intended as comments.
;
_shelx_estimated_absorpt_t_min 0.525
_shelx_estimated_absorpt_t_max 0.940

loop_
_space_group_symop_operation_xyz
'x, y, z'
'-y, x-y, z'
'-x+y, -x, z'
'-x+y, y, z'
'x, x-y, z'
'-y, -x, z'
'x+2/3, y+1/3, z+1/3'
'-y+2/3, x-y+1/3, z+1/3'
'-x+y+2/3, -x+1/3, z+1/3'
'-x+y+2/3, y+1/3, z+1/3'
'x+2/3, x-y+1/3, z+1/3'
'-y+2/3, -x+1/3, z+1/3'
'x+1/3, y+2/3, z+2/3'
'-y+1/3, x-y+2/3, z+2/3'
'-x+y+1/3, -x+2/3, z+2/3'
'-x+y+1/3, y+2/3, z+2/3'
'x+1/3, x-y+2/3, z+2/3'
'-y+1/3, -x+2/3, z+2/3'

loop_
_atom_site_label
_atom_site_type_symbol
_atom_site_fract_x
_atom_site_fract_y
_atom_site_fract_z
_atom_site_U_iso_or_equiv
_atom_site_adp_type
_atom_site_occupancy
_atom_site_site_symmetry_order
_atom_site_calc_flag
_atom_site_refinement_flags_posn
_atom_site_refinement_flags_adp
_atom_site_refinement_flags_occupancy
_atom_site_disorder_assembly
_atom_site_disorder_group
Co1 Co 0.37510(19) 0.05015(18) 1.0478(17) 0.0251(12) Uani 1 1 d . . . . .
O3 O 0.3877(8) 0.1060(9) 0.270(3) 0.032(3) Uani 1 1 d . . . . .
O1 O 0.3237(8) 0.0711(8) 0.861(3) 0.024(5) Uani 1 1 d . . . . .
O2 O 0.3542(8) 0.0402(9) 0.511(3) 0.032(3) Uani 1 1 d . . . . .
C4 C 0.3762(12) 0.1881(6) 0.486(3) 0.032(3) Uani 1 2 d DS T P . .
H4A H 0.3979 0.1989 0.3651 0.039 Uiso 1 2 calc R U P . .
C2 C 0.3397(7) 0.1228(8) 0.7666(13) 0.032(3) Uani 1 1 d D . . . .
C5 C 0.3676(8) 0.0901(12) 0.446(4) 0.032(3) Uani 1 1 d D . . . .
C3 C 0.3606(7) 0.1333(7) 0.5720(14) 0.032(3) Uani 1 1 d D . . . .
C1 C 0.3355(11) 0.1677(6) 0.867(3) 0.032(3) Uani 1 2 d DS T P . .
H1A H 0.3296 0.1648 1.0053 0.039 Uiso 0.748(13) 2 calc R U P A 1
I1 I 0.2719(6) 0.1360(3) 1.107(2) 0.035(5) Uani 0.252(13) 2 d S T P A 2
I2A I 0.4915(8) 0.1348(8) 0.889(3) 0.063(6) Uani 0.216(12) 1 d . . P B 1
I3B I 0.4996(18) 0.2498(9) 0.897(6) 0.046(14) Uani 0.093(12) 2 d S T P B 2
I3A I 0.453(3) 0.116(3) 0.918(10) 0.046(14) Uani 0.047(6) 1 d . . P B 2

loop_
_atom_site_aniso_label
_atom_site_aniso_U_11
_atom_site_aniso_U_22
_atom_site_aniso_U_33
_atom_site_aniso_U_23
_atom_site_aniso_U_13
_atom_site_aniso_U_12
Co1 0.038(3) 0.031(3) 0.0062(16) -0.001(2) 0.0018(19) 0.017(2)
O3 0.045(8) 0.032(7) 0.012(5) 0.000(5) 0.006(5) 0.014(7)
O1 0.032(13) 0.019(12) 0.010(10) -0.001(8) 0.000(9) 0.005(11)
O2 0.045(8) 0.032(7) 0.012(5) 0.000(5) 0.006(5) 0.014(7)
C4 0.045(8) 0.032(7) 0.012(5) 0.000(5) 0.006(5) 0.014(7)
C2 0.045(8) 0.032(7) 0.012(5) 0.000(5) 0.006(5) 0.014(7)
C5 0.045(8) 0.032(7) 0.012(5) 0.000(5) 0.006(5) 0.014(7)
C3 0.045(8) 0.032(7) 0.012(5) 0.000(5) 0.006(5) 0.014(7)
C1 0.045(8) 0.032(7) 0.012(5) 0.000(5) 0.006(5) 0.014(7)
I1 0.046(10) 0.041(7) 0.019(7) 0.004(3) 0.008(5) 0.023(5)
I2A 0.056(12) 0.075(12) 0.055(9) -0.005(7) 0.014(7) 0.030(9)
I3B 0.05(3) 0.037(18) 0.06(2) -0.004(8) -0.008(17) 0.023(13)
I3A 0.05(3) 0.037(18) 0.06(2) -0.004(8) -0.008(17) 0.023(13)

loop_
_atom_type_symbol
_atom_type_description
_atom_type_scat_dispersion_real
_atom_type_scat_dispersion_imag
_atom_type_scat_source
C C 0.0033 0.0016 'International Tables Vol C Tables 4.2.6.8 and 6.1.1.4'
H H 0.0000 0.0000 'International Tables Vol C Tables 4.2.6.8 and 6.1.1.4'
O O 0.0106 0.0060 'International Tables Vol C Tables 4.2.6.8 and 6.1.1.4'
Co Co 0.3494 0.9721 'International Tables Vol C Tables 4.2.6.8 and 6.1.1.4'
I I -0.4742 1.8119 'International Tables Vol C Tables 4.2.6.8 and 6.1.1.4'

loop_
_geom_angle_atom_site_label_1
_geom_angle_atom_site_label_2
_geom_angle_atom_site_label_3
_geom_angle
_geom_angle_site_symmetry_1
_geom_angle_site_symmetry_3
O3 Co1 O1 93.2(9) 1_556 9
O3 Co1 I3A 89.4(18) 1_556 .
O1 Co1 I3A 95.6(18) 9 .
O3 Co1 O1 99.6(8) 1_556 .
O1 Co1 O1 165.7(8) 9 .
I3A Co1 O1 91.0(18) . .
O3 Co1 O2 170.5(8) 1_556 9
O1 Co1 O2 82.3(8) 9 9
I3A Co1 O2 99.4(17) . 9
O1 Co1 O2 84.0(8) . 9
O3 Co1 O2 91.7(7) 1_556 14_545
O1 Co1 O2 84.5(7) 9 14_545
I3A Co1 O2 178.9(18) . 14_545
O1 Co1 O2 88.7(8) . 14_545
O2 Co1 O2 79.5(2) 9 14_545
O3 Co1 I2A 90.2(6) 1_556 .
O1 Co1 I2A 88.7(6) 9 .
O1 Co1 I2A 97.6(6) . .
O2 Co1 I2A 98.1(6) 9 .
O2 Co1 I2A 173.0(6) 14_545 .
C5 O3 Co1 125.3(18) . 1_554
C2 O1 Co1 120.9(13) . 14_544
C2 O1 Co1 128.7(9) . .
Co1 O1 Co1 96.2(8) 14_544 .
C5 O2 Co1 123.7(16) . 14_544
C5 O2 Co1 134.5(17) . 9_554
Co1 O2 Co1 91.4(8) 14_544 9_554
C3 C4 C3 121.3(19) 5 .
C3 C4 H4A 119.4 5 .
C3 C4 H4A 119.4 . .
O1 C2 C1 118.6(14) . .
O1 C2 C3 122.6(15) . .
C1 C2 C3 118.8(14) . .
O2 C5 O3 121(2) . .
O2 C5 C3 120(2) . .
O3 C5 C3 118(3) . .
C4 C3 C2 118.8(13) . .
C4 C3 C5 116.0(16) . .
C2 C3 C5 125.2(17) . .
C2 C1 C2 121(2) 5 .
C2 C1 I1 114.3(10) 5 .
C2 C1 I1 114.3(10) . .
C2 C1 H1A 119.4 5 .
C2 C1 H1A 119.4 . .
I3A I3B I3A 140(3) 5 .
Co1 I3A I3B 128(3) . .

loop_
_geom_bond_atom_site_label_1
_geom_bond_atom_site_label_2
_geom_bond_distance
_geom_bond_site_symmetry_2
Co1 O3 1.998(19) 1_556
Co1 O1 2.037(19) 9
Co1 I3A 2.07(8) .
Co1 O1 2.091(18) .
Co1 O2 2.129(19) 9
Co1 O2 2.16(2) 14_545
Co1 I2A 2.898(18) .
O3 C5 1.28(3) .
O3 Co1 1.998(19) 1_554
O1 C2 1.35(3) .
O1 Co1 2.037(19) 14_544
O2 C5 1.24(3) .
O2 Co1 2.129(19) 14_544
O2 Co1 2.16(2) 9_554
C4 C3 1.391(13) 5
C4 C3 1.391(13) .
C4 H4A 0.9500 .
C2 C1 1.393(13) .
C2 C3 1.400(12) .
C5 C3 1.49(2) .
C1 C2 1.393(13) 5
C1 I1 2.16(3) .
C1 H1A 0.9500 .
I3B I3A 3.05(6) 5
I3B I3A 3.05(6) .

loop_
_geom_torsion_atom_site_label_1
_geom_torsion_atom_site_label_2
_geom_torsion_atom_site_label_3
_geom_torsion_atom_site_label_4
_geom_torsion
_geom_torsion_site_symmetry_1
_geom_torsion_site_symmetry_4
Co1 O1 C2 C1 144.8(10) 14_544 .
Co1 O1 C2 C1 -85.3(16) . .
Co1 O1 C2 C3 -35.5(11) 14_544 .
Co1 O1 C2 C3 94.4(16) . .
Co1 O2 C5 O3 -146.6(11) 14_544 .
Co1 O2 C5 O3 -12.3(18) 9_554 .
Co1 O2 C5 C3 33.5(14) 14_544 .
Co1 O2 C5 C3 167.7(13) 9_554 .
Co1 O3 C5 O2 22.5(16) 1_554 .
Co1 O3 C5 C3 -157.5(12) 1_554 .
C3 C4 C3 C2 -12.8(14) 5 .
C3 C4 C3 C5 167.0(13) 5 .
O1 C2 C3 C4 -180.0(6) . .
C1 C2 C3 C4 -0.2(4) . .
O1 C2 C3 C5 0.3(6) . .
C1 C2 C3 C5 -180.0(4) . .
O2 C5 C3 C4 -179.3(7) . .
O3 C5 C3 C4 0.7(9) . .
O2 C5 C3 C2 0.5(10) . .
O3 C5 C3 C2 -179.5(6) . .
O1 C2 C1 C2 -167.0(13) . 5
C3 C2 C1 C2 13.3(12) . 5
O1 C2 C1 I1 -24.0(10) . .
C3 C2 C1 I1 156.3(10) . .
